data_4119019
loop_
_publ_author_name
'Thomas R. Dugan'
'Eckhard Bill'
'K. Cory MacLeod'
'Gemma J. Christian'
'Ryan E. Cowley'
'William W. Brennessel'
'Shengfa Ye'
'Frank Neese'
'Patrick L. Holland'

_publ_section_title
;
 Reversible C-C Bond Formation between Redox-Active Pyridine Ligands in
 Iron Complexes
;
_journal_name_full 'Journal of the American Chemical Society'
_journal_page_first 20352
_journal_page_last 20364
_journal_paper_doi 10.1021/ja305679m
_journal_volume 134
_journal_year 2012
_chemical_formula_moiety 'C58 H66 Fe N4'
_chemical_formula_sum 'C58 H66 Fe N4'
_chemical_formula_weight 874.99
_chemical_name_common holkcm01
_chemical_name_systematic
; 
 ? 
;
_space_group_crystal_system monoclinic
_space_group_IT_number 14
_space_group_name_Hall '-P 2yn'
_space_group_name_H-M_alt 'P 1 21/n 1'
_symmetry_space_group_name_Hall '-P 2yn'
_symmetry_space_group_name_H-M 'P 1 21/n 1'
_atom_sites_solution_hydrogens geom
_atom_sites_solution_primary difmap
_atom_sites_solution_secondary difmap
_audit_creation_method SHELXL-2012
_cell_angle_alpha 90
_cell_angle_beta 92.150(3)
_cell_angle_gamma 90
_cell_formula_units_Z 4
_cell_length_a 14.783(2)
_cell_length_b 17.156(3)
_cell_length_c 18.848(3)
_cell_measurement_reflns_used 2499
_cell_measurement_temperature 100.0(5)
_cell_measurement_theta_max 20.12
_cell_measurement_theta_min 2.47
_cell_volume 4776.8(13)
_computing_cell_refinement 'SAINT (Bruker, 2009)'
_computing_data_collection 'APEX2 (Bruker, 2012)'
_computing_data_reduction 'SAINT (Bruker, 2009)'
_computing_molecular_graphics 'SHELXTL (Sheldrick, 2008)'
_computing_publication_material 'SHELXTL (Sheldrick, 2008)'
_computing_structure_refinement 'SHELXL-2012 (Sheldrick, 2012)'
_computing_structure_solution 'SIR97 (Altomare et al., 1999)'
_diffrn_ambient_temperature 100.0(5)
_diffrn_measured_fraction_theta_full 0.999
_diffrn_measured_fraction_theta_max 1.000
_diffrn_measurement_device_type 'Bruker SMART APEX II CCD Platform'
_diffrn_measurement_method '\w scans'
_diffrn_radiation_monochromator graphite
_diffrn_radiation_source 'fine-focus sealed tube'
_diffrn_radiation_type MoK\a
_diffrn_radiation_wavelength 0.71073
_diffrn_reflns_av_R_equivalents 0.1798
_diffrn_reflns_av_sigmaI/netI 0.1407
_diffrn_reflns_Laue_measured_fraction_full 0.999
_diffrn_reflns_Laue_measured_fraction_max 1.000
_diffrn_reflns_limit_h_max 17
_diffrn_reflns_limit_h_min -17
_diffrn_reflns_limit_k_max 20
_diffrn_reflns_limit_k_min -20
_diffrn_reflns_limit_l_max 22
_diffrn_reflns_limit_l_min -22
_diffrn_reflns_number 38341
_diffrn_reflns_point_group_measured_fraction_full 0.999
_diffrn_reflns_point_group_measured_fraction_max 1.000
_diffrn_reflns_theta_full 25.030
_diffrn_reflns_theta_max 25.027
_diffrn_reflns_theta_min 1.606
_exptl_absorpt_coefficient_mu 0.358
_exptl_absorpt_correction_T_max 0.7452
_exptl_absorpt_correction_T_min 0.6660
_exptl_absorpt_correction_type multi-scan
_exptl_absorpt_process_details 'SADABS (Sheldrick, 2008)'
_exptl_crystal_colour red
_exptl_crystal_density_diffrn 1.217
_exptl_crystal_description needle
_exptl_crystal_F_000 1872
_exptl_crystal_size_max 0.240
_exptl_crystal_size_mid 0.120
_exptl_crystal_size_min 0.100
_refine_diff_density_max 0.567
_refine_diff_density_min -0.335
_refine_diff_density_rms 0.078
_refine_ls_extinction_method none
_refine_ls_goodness_of_fit_ref 1.013
_refine_ls_hydrogen_treatment constr
_refine_ls_matrix_type full
_refine_ls_number_parameters 578
_refine_ls_number_reflns 8445
_refine_ls_number_restraints 0
_refine_ls_restrained_S_all 1.013
_refine_ls_R_factor_all 0.1425
_refine_ls_R_factor_gt 0.0666
_refine_ls_shift/su_max 0.001
_refine_ls_shift/su_mean 0.000
_refine_ls_structure_factor_coef Fsqd
_refine_ls_weighting_details
; 
 w=1/[\s^2^(Fo^2^)+(0.0450P)^2^+2.5661P] 
 where P=(Fo^2^+2Fc^2^)/3 
;
_refine_ls_weighting_scheme calc
_refine_ls_wR_factor_gt 0.1239
_refine_ls_wR_factor_ref 0.1513
_reflns_Friedel_coverage 0.000
_reflns_number_gt 4714
_reflns_number_total 8445
_reflns_threshold_expression 'I > 2\s(I)'
_cod_data_source_file ja305679m_si_002_3.cif
_cod_data_source_block holkcm01
_cod_database_code 4119019
_shelx_space_group_comment
; 
The symmetry employed for this shelxl refinement is uniquely defined 
by the following loop, which should always be used as a source of 
symmetry information in preference to the above space-group names. 
They are only intended as comments. 
;
_shelx_estimated_absorpt_t_min 0.919
_shelx_estimated_absorpt_t_max 0.965

loop_
_space_group_symop_operation_xyz
'x, y, z'
'-x+1/2, y+1/2, -z+1/2'
'-x, -y, -z'
'x-1/2, -y-1/2, z-1/2'

loop_
_atom_site_label
_atom_site_type_symbol
_atom_site_fract_x
_atom_site_fract_y
_atom_site_fract_z
_atom_site_U_iso_or_equiv
_atom_site_adp_type
_atom_site_occupancy
_atom_site_symmetry_order
_atom_site_calc_flag
_atom_site_refinement_flags
Fe1 Fe 0.71256(4) 0.19303(4) 0.76357(3) 0.01810(18) Uani 1 1 d .
N11 N 0.7345(2) 0.1191(2) 0.68457(18) 0.0165(8) Uani 1 1 d .
N21 N 0.7287(2) 0.1128(2) 0.83991(18) 0.0179(8) Uani 1 1 d .
C11 C 0.7889(3) -0.0016(3) 0.6314(2) 0.0241(11) Uani 1 1 d .
H11A H 0.8221 0.0281 0.5964 0.036 Uiso 1 1 calc R
H11B H 0.7310 -0.0191 0.6100 0.036 Uiso 1 1 calc R
H11C H 0.8248 -0.0471 0.6467 0.036 Uiso 1 1 calc R
C21 C 0.7719(3) 0.0490(2) 0.6944(2) 0.0161(10) Uani 1 1 d .
C31 C 0.7935(3) 0.0181(3) 0.7622(2) 0.0189(10) Uani 1 1 d .
H31A H 0.8290 -0.0281 0.7624 0.023 Uiso 1 1 calc R
C41 C 0.7703(3) 0.0452(2) 0.8294(2) 0.0188(10) Uani 1 1 d .
C51 C 0.7913(3) -0.0076(3) 0.8916(2) 0.0278(12) Uani 1 1 d .
H51A H 0.7359 -0.0171 0.9172 0.042 Uiso 1 1 calc R
H51B H 0.8366 0.0172 0.9235 0.042 Uiso 1 1 calc R
H51C H 0.8151 -0.0572 0.8745 0.042 Uiso 1 1 calc R
C12 C 0.6995(3) 0.1398(3) 0.6143(2) 0.0184(10) Uani 1 1 d .
C22 C 0.7513(3) 0.1854(3) 0.5691(2) 0.0192(10) Uani 1 1 d .
C32 C 0.7115(3) 0.2095(3) 0.5042(2) 0.0261(12) Uani 1 1 d .
H32A H 0.7454 0.2408 0.4732 0.031 Uiso 1 1 calc R
C42 C 0.6245(3) 0.1889(3) 0.4845(2) 0.0307(12) Uani 1 1 d .
H42A H 0.5986 0.2057 0.4402 0.037 Uiso 1 1 calc R
C52 C 0.5748(3) 0.1437(3) 0.5291(2) 0.0270(12) Uani 1 1 d .
H52A H 0.5147 0.1293 0.5150 0.032 Uiso 1 1 calc R
C62 C 0.6110(3) 0.1187(3) 0.5945(2) 0.0222(11) Uani 1 1 d .
C72 C 0.8482(3) 0.2083(3) 0.5858(2) 0.0217(11) Uani 1 1 d .
H72A H 0.8666 0.1860 0.6332 0.026 Uiso 1 1 calc R
C82 C 0.8576(3) 0.2966(3) 0.5901(3) 0.0325(12) Uani 1 1 d .
H82A H 0.8150 0.3171 0.6241 0.049 Uiso 1 1 calc R
H82B H 0.8442 0.3194 0.5432 0.049 Uiso 1 1 calc R
H82C H 0.9196 0.3100 0.6058 0.049 Uiso 1 1 calc R
C92 C 0.9123(3) 0.1763(3) 0.5311(3) 0.0330(13) Uani 1 1 d .
H92A H 0.9750 0.1868 0.5469 0.049 Uiso 1 1 calc R
H92B H 0.8996 0.2018 0.4852 0.049 Uiso 1 1 calc R
H92C H 0.9032 0.1200 0.5261 0.049 Uiso 1 1 calc R
C102 C 0.5522(3) 0.0706(3) 0.6416(2) 0.0229(11) Uani 1 1 d .
H10A H 0.5911 0.0514 0.6825 0.027 Uiso 1 1 calc R
C112 C 0.4775(3) 0.1217(3) 0.6715(3) 0.0307(12) Uani 1 1 d .
H11D H 0.5049 0.1621 0.7022 0.046 Uiso 1 1 calc R
H11E H 0.4370 0.0894 0.6991 0.046 Uiso 1 1 calc R
H11F H 0.4429 0.1464 0.6322 0.046 Uiso 1 1 calc R
C122 C 0.5109(3) -0.0001(3) 0.6037(2) 0.0290(12) Uani 1 1 d .
H12A H 0.5594 -0.0334 0.5866 0.043 Uiso 1 1 calc R
H12B H 0.4724 0.0173 0.5633 0.043 Uiso 1 1 calc R
H12C H 0.4745 -0.0296 0.6367 0.043 Uiso 1 1 calc R
C13 C 0.6957(3) 0.1314(3) 0.9088(2) 0.0184(10) Uani 1 1 d .
C23 C 0.6038(3) 0.1192(3) 0.9219(2) 0.0220(11) Uani 1 1 d .
C33 C 0.5725(3) 0.1404(3) 0.9880(2) 0.0283(12) Uani 1 1 d .
H33A H 0.5107 0.1319 0.9979 0.034 Uiso 1 1 calc R
C43 C 0.6295(3) 0.1734(3) 1.0396(2) 0.0281(12) Uani 1 1 d .
H43A H 0.6070 0.1867 1.0845 0.034 Uiso 1 1 calc R
C53 C 0.7184(3) 0.1870(3) 1.0257(2) 0.0280(11) Uani 1 1 d .
H53A H 0.7568 0.2108 1.0610 0.034 Uiso 1 1 calc R
C63 C 0.7535(3) 0.1663(3) 0.9605(2) 0.0233(11) Uani 1 1 d .
C73 C 0.5386(3) 0.0839(3) 0.8671(2) 0.0258(11) Uani 1 1 d .
H73A H 0.5659 0.0891 0.8196 0.031 Uiso 1 1 calc R
C83 C 0.4463(3) 0.1239(3) 0.8633(3) 0.0374(14) Uani 1 1 d .
H83A H 0.4087 0.1008 0.8250 0.056 Uiso 1 1 calc R
H83B H 0.4543 0.1797 0.8541 0.056 Uiso 1 1 calc R
H83C H 0.4167 0.1170 0.9086 0.056 Uiso 1 1 calc R
C93 C 0.5253(4) -0.0022(3) 0.8816(3) 0.0511(17) Uani 1 1 d .
H93A H 0.5836 -0.0292 0.8799 0.077 Uiso 1 1 calc R
H93B H 0.4832 -0.0242 0.8456 0.077 Uiso 1 1 calc R
H93C H 0.5005 -0.0089 0.9287 0.077 Uiso 1 1 calc R
C103 C 0.8512(3) 0.1864(3) 0.9478(2) 0.0254(11) Uani 1 1 d .
H10B H 0.8672 0.1638 0.9010 0.030 Uiso 1 1 calc R
C113 C 0.8613(3) 0.2760(3) 0.9433(3) 0.0384(14) Uani 1 1 d .
H11G H 0.8152 0.2970 0.9097 0.058 Uiso 1 1 calc R
H11H H 0.9216 0.2890 0.9271 0.058 Uiso 1 1 calc R
H11I H 0.8533 0.2989 0.9903 0.058 Uiso 1 1 calc R
C123 C 0.9178(3) 0.1545(3) 1.0046(3) 0.0369(13) Uani 1 1 d .
H12D H 0.9131 0.0975 1.0062 0.055 Uiso 1 1 calc R
H12E H 0.9034 0.1761 1.0510 0.055 Uiso 1 1 calc R
H12F H 0.9796 0.1693 0.9932 0.055 Uiso 1 1 calc R
N14 N 0.6214(2) 0.2747(2) 0.76539(18) 0.0205(9) Uani 1 1 d .
C14 C 0.5876(3) 0.3139(3) 0.7058(2) 0.0212(10) Uani 1 1 d .
H14A H 0.6088 0.2978 0.6611 0.025 Uiso 1 1 calc R
C24 C 0.5275(3) 0.3726(3) 0.7056(2) 0.0210(11) Uani 1 1 d .
H24A H 0.5070 0.3937 0.6612 0.025 Uiso 1 1 calc R
C34 C 0.4911(3) 0.4067(2) 0.7726(2) 0.0166(10) Uani 1 1 d .
H34A H 0.5235 0.4571 0.7813 0.020 Uiso 1 1 calc R
C44 C 0.5188(3) 0.3529(3) 0.8334(2) 0.0179(10) Uani 1 1 d .
H44A H 0.4913 0.3595 0.8777 0.022 Uiso 1 1 calc R
C54 C 0.5800(3) 0.2970(3) 0.8271(2) 0.0191(10) Uani 1 1 d .
H54A H 0.5972 0.2693 0.8691 0.023 Uiso 1 1 calc R
C64 C 0.3868(3) 0.4258(3) 0.7689(2) 0.0174(10) Uani 1 1 d .
C74 C 0.3346(3) 0.3486(2) 0.7673(2) 0.0167(10) Uani 1 1 d .
C84 C 0.2908(3) 0.3187(3) 0.8252(2) 0.0215(11) Uani 1 1 d .
H84A H 0.2903 0.3482 0.8678 0.026 Uiso 1 1 calc R
C94 C 0.2480(3) 0.2471(3) 0.8226(2) 0.0270(12) Uani 1 1 d .
H94A H 0.2188 0.2283 0.8633 0.032 Uiso 1 1 calc R
C104 C 0.2471(3) 0.2028(3) 0.7618(2) 0.0236(11) Uani 1 1 d .
H10C H 0.2177 0.1535 0.7599 0.028 Uiso 1 1 calc R
C114 C 0.2900(3) 0.2316(3) 0.7036(2) 0.0253(11) Uani 1 1 d .
H11J H 0.2896 0.2021 0.6610 0.030 Uiso 1 1 calc R
C124 C 0.3332(3) 0.3022(3) 0.7063(2) 0.0238(11) Uani 1 1 d .
H12G H 0.3631 0.3202 0.6656 0.029 Uiso 1 1 calc R
C134 C 0.3651(3) 0.4762(2) 0.7021(2) 0.0201(10) Uani 1 1 d .
C144 C 0.4231(3) 0.5351(3) 0.6829(2) 0.0247(11) Uani 1 1 d .
H14B H 0.4767 0.5439 0.7111 0.030 Uiso 1 1 calc R
C154 C 0.4057(3) 0.5814(3) 0.6242(2) 0.0302(12) Uani 1 1 d .
H15B H 0.4468 0.6217 0.6128 0.036 Uiso 1 1 calc R
C164 C 0.3289(3) 0.5694(3) 0.5821(2) 0.0289(12) Uani 1 1 d .
H16A H 0.3179 0.6000 0.5407 0.035 Uiso 1 1 calc R
C174 C 0.2677(3) 0.5126(3) 0.6004(3) 0.0301(12) Uani 1 1 d .
H17A H 0.2138 0.5048 0.5724 0.036 Uiso 1 1 calc R
C184 C 0.2860(3) 0.4670(3) 0.6603(2) 0.0259(11) Uani 1 1 d .
H18A H 0.2433 0.4285 0.6730 0.031 Uiso 1 1 calc R
C194 C 0.3610(3) 0.4764(2) 0.8329(2) 0.0170(10) Uani 1 1 d .
C204 C 0.2705(3) 0.4982(3) 0.8398(2) 0.0234(11) Uani 1 1 d .
H20A H 0.2269 0.4824 0.8044 0.028 Uiso 1 1 calc R
C214 C 0.2427(3) 0.5420(3) 0.8965(3) 0.0288(12) Uani 1 1 d .
H21A H 0.1805 0.5548 0.9001 0.035 Uiso 1 1 calc R
C224 C 0.3048(3) 0.5670(3) 0.9475(2) 0.0251(11) Uani 1 1 d .
H22A H 0.2859 0.5970 0.9867 0.030 Uiso 1 1 calc R
C234 C 0.3945(3) 0.5483(3) 0.9414(2) 0.0262(11) Uani 1 1 d .
H23A H 0.4379 0.5661 0.9761 0.031 Uiso 1 1 calc R
C244 C 0.4219(3) 0.5038(3) 0.8853(2) 0.0235(11) Uani 1 1 d .
H24B H 0.4843 0.4915 0.8822 0.028 Uiso 1 1 calc R
N15 N 0.8377(2) 0.2534(2) 0.76779(18) 0.0212(9) Uani 1 1 d .
C15 C 0.9147(3) 0.2128(3) 0.7671(2) 0.0211(11) Uani 1 1 d .
H15A H 0.9110 0.1575 0.7670 0.025 Uiso 1 1 calc R
C25 C 0.9994(3) 0.2468(3) 0.7663(2) 0.0312(12) Uani 1 1 d .
H25A H 1.0526 0.2157 0.7667 0.037 Uiso 1 1 calc R
C35 C 1.0045(3) 0.3278(3) 0.7651(3) 0.0376(14) Uani 1 1 d .
H35A H 1.0614 0.3535 0.7639 0.045 Uiso 1 1 calc R
C45 C 0.9259(4) 0.3696(3) 0.7656(3) 0.0359(13) Uani 1 1 d .
H45A H 0.9275 0.4250 0.7650 0.043 Uiso 1 1 calc R
C55 C 0.8440(3) 0.3310(3) 0.7670(2) 0.0278(12) Uani 1 1 d .
H55A H 0.7899 0.3609 0.7674 0.033 Uiso 1 1 calc R

loop_
_atom_site_aniso_label
_atom_site_aniso_U_11
_atom_site_aniso_U_22
_atom_site_aniso_U_33
_atom_site_aniso_U_23
_atom_site_aniso_U_13
_atom_site_aniso_U_12
Fe1 0.0187(3) 0.0170(4) 0.0186(3) -0.0005(3) 0.0010(3) 0.0045(3)
N11 0.016(2) 0.017(2) 0.016(2) 0.0023(16) -0.0003(16) 0.0018(17)
N21 0.020(2) 0.017(2) 0.017(2) -0.0010(16) 0.0007(16) 0.0011(17)
C11 0.032(3) 0.022(3) 0.018(3) -0.001(2) 0.000(2) 0.006(2)
C21 0.014(2) 0.014(2) 0.020(3) -0.0035(19) 0.0030(19) 0.000(2)
C31 0.017(3) 0.019(3) 0.021(2) -0.002(2) 0.001(2) 0.005(2)
C41 0.016(2) 0.015(3) 0.025(3) -0.001(2) 0.001(2) -0.001(2)
C51 0.034(3) 0.022(3) 0.027(3) 0.001(2) 0.003(2) 0.009(2)
C12 0.022(3) 0.017(2) 0.016(2) -0.0016(19) 0.000(2) 0.004(2)
C22 0.021(2) 0.019(3) 0.018(2) 0.001(2) 0.0033(19) 0.005(2)
C32 0.027(3) 0.030(3) 0.022(3) 0.006(2) 0.004(2) 0.001(2)
C42 0.031(3) 0.035(3) 0.025(3) 0.011(2) -0.004(2) 0.003(3)
C52 0.017(3) 0.035(3) 0.029(3) 0.002(2) -0.004(2) -0.002(2)
C62 0.024(3) 0.016(3) 0.026(3) -0.004(2) -0.002(2) 0.000(2)
C72 0.020(3) 0.026(3) 0.020(2) 0.006(2) 0.0048(19) 0.000(2)
C82 0.033(3) 0.034(3) 0.031(3) 0.003(2) 0.004(2) -0.002(3)
C92 0.020(3) 0.035(3) 0.045(3) -0.002(2) 0.008(2) 0.003(2)
C102 0.019(3) 0.025(3) 0.025(3) 0.005(2) -0.003(2) -0.002(2)
C112 0.021(3) 0.039(3) 0.032(3) -0.004(2) 0.003(2) -0.003(2)
C122 0.029(3) 0.028(3) 0.029(3) 0.003(2) -0.004(2) -0.003(2)
C13 0.024(3) 0.017(2) 0.015(2) 0.0025(19) 0.004(2) 0.006(2)
C23 0.029(3) 0.020(3) 0.018(2) 0.007(2) 0.006(2) 0.004(2)
C33 0.024(3) 0.030(3) 0.031(3) 0.001(2) 0.007(2) 0.004(2)
C43 0.034(3) 0.034(3) 0.017(3) -0.004(2) 0.009(2) 0.009(2)
C53 0.033(3) 0.029(3) 0.022(3) -0.002(2) 0.001(2) 0.003(3)
C63 0.024(3) 0.023(3) 0.023(3) 0.001(2) 0.001(2) 0.004(2)
C73 0.022(3) 0.032(3) 0.024(3) -0.003(2) 0.003(2) -0.002(2)
C83 0.022(3) 0.041(3) 0.049(4) -0.001(3) 0.004(2) -0.002(3)
C93 0.055(4) 0.030(3) 0.068(4) -0.020(3) -0.010(3) 0.002(3)
C103 0.020(2) 0.041(3) 0.015(2) -0.010(2) 0.0002(19) -0.002(2)
C113 0.042(3) 0.038(3) 0.035(3) -0.009(3) 0.004(3) -0.010(3)
C123 0.030(3) 0.053(4) 0.028(3) -0.001(3) 0.000(2) 0.005(3)
N14 0.022(2) 0.023(2) 0.017(2) -0.0006(17) 0.0013(16) 0.0030(17)
C14 0.018(2) 0.024(3) 0.022(2) -0.003(2) 0.0055(19) -0.001(2)
C24 0.017(2) 0.022(3) 0.024(3) 0.003(2) 0.003(2) 0.001(2)
C34 0.012(2) 0.013(2) 0.025(3) -0.0004(19) 0.0053(19) 0.0007(19)
C44 0.017(2) 0.024(3) 0.013(2) 0.002(2) 0.0040(19) 0.001(2)
C54 0.016(2) 0.018(3) 0.024(2) -0.002(2) -0.0008(19) 0.000(2)
C64 0.012(2) 0.019(2) 0.021(2) 0.001(2) 0.0076(19) 0.001(2)
C74 0.018(2) 0.012(2) 0.021(3) 0.0024(19) -0.001(2) 0.0050(19)
C84 0.023(3) 0.023(3) 0.019(2) 0.000(2) -0.0018(19) -0.001(2)
C94 0.033(3) 0.023(3) 0.025(3) 0.004(2) 0.003(2) -0.009(2)
C104 0.019(2) 0.020(3) 0.031(3) -0.005(2) -0.002(2) -0.007(2)
C114 0.025(3) 0.026(3) 0.025(3) -0.006(2) -0.002(2) 0.002(2)
C124 0.021(3) 0.024(3) 0.026(3) 0.000(2) 0.003(2) -0.002(2)
C134 0.023(3) 0.015(3) 0.023(3) 0.000(2) 0.005(2) 0.004(2)
C144 0.024(3) 0.022(3) 0.029(3) 0.003(2) 0.005(2) 0.001(2)
C154 0.045(3) 0.019(3) 0.027(3) 0.002(2) 0.011(3) -0.003(2)
C164 0.047(3) 0.021(3) 0.019(3) 0.004(2) 0.000(2) 0.009(3)
C174 0.028(3) 0.028(3) 0.034(3) 0.000(2) -0.002(2) 0.009(2)
C184 0.020(3) 0.023(3) 0.034(3) 0.004(2) 0.000(2) 0.002(2)
C194 0.018(2) 0.014(2) 0.020(2) 0.0037(19) 0.0051(19) 0.0047(19)
C204 0.024(3) 0.022(3) 0.025(3) 0.002(2) -0.001(2) 0.004(2)
C214 0.022(3) 0.032(3) 0.033(3) -0.001(2) 0.004(2) 0.006(2)
C224 0.032(3) 0.018(3) 0.026(3) 0.000(2) 0.007(2) 0.007(2)
C234 0.026(3) 0.028(3) 0.025(3) -0.006(2) -0.001(2) -0.004(2)
C244 0.018(3) 0.025(3) 0.028(3) -0.001(2) 0.002(2) -0.001(2)
N15 0.025(2) 0.024(2) 0.014(2) 0.0021(17) -0.0023(17) 0.0023(19)
C15 0.023(3) 0.021(3) 0.019(2) 0.002(2) -0.001(2) 0.004(2)
C25 0.025(3) 0.036(3) 0.033(3) 0.003(2) 0.003(2) -0.001(2)
C35 0.028(3) 0.046(4) 0.038(3) 0.002(3) -0.004(2) -0.021(3)
C45 0.047(4) 0.025(3) 0.035(3) 0.000(2) 0.000(3) -0.011(3)
C55 0.035(3) 0.020(3) 0.029(3) 0.000(2) -0.001(2) 0.001(2)

loop_
_atom_type_symbol
_atom_type_description
_atom_type_scat_dispersion_real
_atom_type_scat_dispersion_imag
_atom_type_scat_source
C C 0.0033 0.0016 'International Tables Vol C Tables 4.2.6.8 and 6.1.1.4'
H H 0.0000 0.0000 'International Tables Vol C Tables 4.2.6.8 and 6.1.1.4'
N N 0.0061 0.0033 'International Tables Vol C Tables 4.2.6.8 and 6.1.1.4'
Fe Fe 0.3463 0.8444 'International Tables Vol C Tables 4.2.6.8 and 6.1.1.4'

loop_
_geom_angle_atom_site_label_1
_geom_angle_atom_site_label_2
_geom_angle_atom_site_label_3
_geom_angle
N14 Fe1 N11 127.18(14)
N14 Fe1 N21 123.20(15)
N11 Fe1 N21 94.66(14)
N14 Fe1 N15 104.56(15)
N11 Fe1 N15 99.95(14)
N21 Fe1 N15 103.24(14)
C21 N11 C12 118.7(4)
C21 N11 Fe1 123.3(3)
C12 N11 Fe1 117.7(3)
C41 N21 C13 120.1(4)
C41 N21 Fe1 122.4(3)
C13 N21 Fe1 117.4(3)
C21 C11 H11A 109.5
C21 C11 H11B 109.5
H11A C11 H11B 109.5
C21 C11 H11C 109.5
H11A C11 H11C 109.5
H11B C11 H11C 109.5
N11 C21 C31 122.9(4)
N11 C21 C11 119.6(4)
C31 C21 C11 117.4(4)
C41 C31 C21 129.7(4)
C41 C31 H31A 115.1
C21 C31 H31A 115.1
N21 C41 C31 123.5(4)
N21 C41 C51 119.4(4)
C31 C41 C51 117.0(4)
C41 C51 H51A 109.5
C41 C51 H51B 109.5
H51A C51 H51B 109.5
C41 C51 H51C 109.5
H51A C51 H51C 109.5
H51B C51 H51C 109.5
C62 C12 C22 120.6(4)
C62 C12 N11 118.7(4)
C22 C12 N11 120.5(4)
C32 C22 C12 118.3(4)
C32 C22 C72 118.1(4)
C12 C22 C72 123.6(4)
C42 C32 C22 121.3(4)
C42 C32 H32A 119.4
C22 C32 H32A 119.4
C32 C42 C52 119.8(4)
C32 C42 H42A 120.1
C52 C42 H42A 120.1
C42 C52 C62 121.2(4)
C42 C52 H52A 119.4
C62 C52 H52A 119.4
C52 C62 C12 118.8(4)
C52 C62 C102 118.6(4)
C12 C62 C102 122.6(4)
C22 C72 C82 110.7(4)
C22 C72 C92 112.0(4)
C82 C72 C92 109.6(4)
C22 C72 H72A 108.1
C82 C72 H72A 108.1
C92 C72 H72A 108.1
C72 C82 H82A 109.5
C72 C82 H82B 109.5
H82A C82 H82B 109.5
C72 C82 H82C 109.5
H82A C82 H82C 109.5
H82B C82 H82C 109.5
C72 C92 H92A 109.5
C72 C92 H92B 109.5
H92A C92 H92B 109.5
C72 C92 H92C 109.5
H92A C92 H92C 109.5
H92B C92 H92C 109.5
C62 C102 C122 112.8(4)
C62 C102 C112 110.0(4)
C122 C102 C112 110.2(4)
C62 C102 H10A 107.9
C122 C102 H10A 107.9
C112 C102 H10A 107.9
C102 C112 H11D 109.5
C102 C112 H11E 109.5
H11D C112 H11E 109.5
C102 C112 H11F 109.5
H11D C112 H11F 109.5
H11E C112 H11F 109.5
C102 C122 H12A 109.5
C102 C122 H12B 109.5
H12A C122 H12B 109.5
C102 C122 H12C 109.5
H12A C122 H12C 109.5
H12B C122 H12C 109.5
C63 C13 C23 120.5(4)
C63 C13 N21 120.2(4)
C23 C13 N21 119.2(4)
C33 C23 C13 118.3(4)
C33 C23 C73 119.3(4)
C13 C23 C73 122.4(4)
C43 C33 C23 121.3(4)
C43 C33 H33A 119.3
C23 C33 H33A 119.3
C53 C43 C33 120.0(4)
C53 C43 H43A 120.0
C33 C43 H43A 120.0
C43 C53 C63 121.0(4)
C43 C53 H53A 119.5
C63 C53 H53A 119.5
C53 C63 C13 118.8(4)
C53 C63 C103 118.0(4)
C13 C63 C103 123.1(4)
C23 C73 C93 110.5(4)
C23 C73 C83 113.4(4)
C93 C73 C83 108.9(4)
C23 C73 H73A 107.9
C93 C73 H73A 107.9
C83 C73 H73A 107.9
C73 C83 H83A 109.5
C73 C83 H83B 109.5
H83A C83 H83B 109.5
C73 C83 H83C 109.5
H83A C83 H83C 109.5
H83B C83 H83C 109.5
C73 C93 H93A 109.5
C73 C93 H93B 109.5
H93A C93 H93B 109.5
C73 C93 H93C 109.5
H93A C93 H93C 109.5
H93B C93 H93C 109.5
C63 C103 C123 113.6(4)
C63 C103 C113 109.2(4)
C123 C103 C113 109.4(4)
C63 C103 H10B 108.1
C123 C103 H10B 108.1
C113 C103 H10B 108.1
C103 C113 H11G 109.5
C103 C113 H11H 109.5
H11G C113 H11H 109.5
C103 C113 H11I 109.5
H11G C113 H11I 109.5
H11H C113 H11I 109.5
C103 C123 H12D 109.5
C103 C123 H12E 109.5
H12D C123 H12E 109.5
C103 C123 H12F 109.5
H12D C123 H12F 109.5
H12E C123 H12F 109.5
C14 N14 C54 112.8(4)
C14 N14 Fe1 124.3(3)
C54 N14 Fe1 122.7(3)
C24 C14 N14 125.7(4)
C24 C14 H14A 117.1
N14 C14 H14A 117.1
C14 C24 C34 123.0(4)
C14 C24 H24A 118.5
C34 C24 H24A 118.5
C24 C34 C44 107.6(3)
C24 C34 C64 115.1(3)
C44 C34 C64 113.3(3)
C24 C34 H34A 106.8
C44 C34 H34A 106.8
C64 C34 H34A 106.8
C54 C44 C34 122.5(4)
C54 C44 H44A 118.7
C34 C44 H44A 118.7
C44 C54 N14 126.7(4)
C44 C54 H54A 116.6
N14 C54 H54A 116.6
C74 C64 C194 111.3(3)
C74 C64 C134 112.1(3)
C194 C64 C134 105.7(3)
C74 C64 C34 108.1(3)
C194 C64 C34 110.7(3)
C134 C64 C34 108.9(3)
C84 C74 C124 116.4(4)
C84 C74 C64 123.6(4)
C124 C74 C64 120.0(4)
C94 C84 C74 121.8(4)
C94 C84 H84A 119.1
C74 C84 H84A 119.1
C104 C94 C84 120.7(4)
C104 C94 H94A 119.6
C84 C94 H94A 119.6
C94 C104 C114 118.3(4)
C94 C104 H10C 120.9
C114 C104 H10C 120.9
C124 C114 C104 121.1(4)
C124 C114 H11J 119.5
C104 C114 H11J 119.5
C114 C124 C74 121.7(4)
C114 C124 H12G 119.1
C74 C124 H12G 119.1
C144 C134 C184 116.7(4)
C144 C134 C64 120.6(4)
C184 C134 C64 122.6(4)
C154 C144 C134 122.2(5)
C154 C144 H14B 118.9
C134 C144 H14B 118.9
C164 C154 C144 120.1(5)
C164 C154 H15B 119.9
C144 C154 H15B 119.9
C154 C164 C174 119.7(4)
C154 C164 H16A 120.2
C174 C164 H16A 120.2
C164 C174 C184 119.4(5)
C164 C174 H17A 120.3
C184 C174 H17A 120.3
C174 C184 C134 121.8(4)
C174 C184 H18A 119.1
C134 C184 H18A 119.1
C244 C194 C204 116.0(4)
C244 C194 C64 124.8(4)
C204 C194 C64 119.2(4)
C214 C204 C194 122.1(4)
C214 C204 H20A 119.0
C194 C204 H20A 119.0
C224 C214 C204 120.1(4)
C224 C214 H21A 120.0
C204 C214 H21A 120.0
C234 C224 C214 119.3(4)
C234 C224 H22A 120.3
C214 C224 H22A 120.3
C224 C234 C244 120.5(4)
C224 C234 H23A 119.8
C244 C234 H23A 119.8
C234 C244 C194 122.0(4)
C234 C244 H24B 119.0
C194 C244 H24B 119.0
C55 N15 C15 117.4(4)
C55 N15 Fe1 123.3(3)
C15 N15 Fe1 119.2(3)
N15 C15 C25 123.5(4)
N15 C15 H15A 118.2
C25 C15 H15A 118.2
C15 C25 C35 118.1(5)
C15 C25 H25A 120.9
C35 C25 H25A 120.9
C45 C35 C25 118.5(5)
C45 C35 H35A 120.8
C25 C35 H35A 120.8
C35 C45 C55 119.6(5)
C35 C45 H45A 120.2
C55 C45 H45A 120.2
N15 C55 C45 122.7(5)
N15 C55 H55A 118.6
C45 C55 H55A 118.6

loop_
_geom_bond_atom_site_label_1
_geom_bond_atom_site_label_2
_geom_bond_distance
Fe1 N14 1.945(4)
Fe1 N11 1.992(3)
Fe1 N21 1.999(3)
Fe1 N15 2.119(4)
N11 C21 1.334(5)
N11 C12 1.448(5)
N21 C41 1.332(5)
N21 C13 1.440(5)
C11 C21 1.499(6)
C11 H11A 0.9800
C11 H11B 0.9800
C11 H11C 0.9800
C21 C31 1.409(6)
C31 C41 1.404(6)
C31 H31A 0.9500
C41 C51 1.503(6)
C51 H51A 0.9800
C51 H51B 0.9800
C51 H51C 0.9800
C12 C62 1.396(6)
C12 C22 1.404(6)
C22 C32 1.399(6)
C22 C72 1.508(6)
C32 C42 1.372(6)
C32 H32A 0.9500
C42 C52 1.376(6)
C42 H42A 0.9500
C52 C62 1.393(6)
C52 H52A 0.9500
C62 C102 1.511(6)
C72 C82 1.523(6)
C72 C92 1.527(6)
C72 H72A 1.0000
C82 H82A 0.9800
C82 H82B 0.9800
C82 H82C 0.9800
C92 H92A 0.9800
C92 H92B 0.9800
C92 H92C 0.9800
C102 C122 1.523(6)
C102 C112 1.534(6)
C102 H10A 1.0000
C112 H11D 0.9800
C112 H11E 0.9800
C112 H11F 0.9800
C122 H12A 0.9800
C122 H12B 0.9800
C122 H12C 0.9800
C13 C63 1.405(6)
C13 C23 1.405(6)
C23 C33 1.395(6)
C23 C73 1.512(6)
C33 C43 1.383(6)
C33 H33A 0.9500
C43 C53 1.370(6)
C43 H43A 0.9500
C53 C63 1.398(6)
C53 H53A 0.9500
C63 C103 1.513(6)
C73 C93 1.518(7)
C73 C83 1.527(6)
C73 H73A 1.0000
C83 H83A 0.9800
C83 H83B 0.9800
C83 H83C 0.9800
C93 H93A 0.9800
C93 H93B 0.9800
C93 H93C 0.9800
C103 C123 1.530(6)
C103 C113 1.548(6)
C103 H10B 1.0000
C113 H11G 0.9800
C113 H11H 0.9800
C113 H11I 0.9800
C123 H12D 0.9800
C123 H12E 0.9800
C123 H12F 0.9800
N14 C14 1.386(5)
N14 C54 1.388(5)
C14 C24 1.343(6)
C14 H14A 0.9500
C24 C34 1.508(6)
C24 H24A 0.9500
C34 C44 1.516(6)
C34 C64 1.575(6)
C34 H34A 1.0000
C44 C54 1.327(6)
C44 H44A 0.9500
C54 H54A 0.9500
C64 C74 1.534(6)
C64 C194 1.544(6)
C64 C134 1.551(6)
C74 C84 1.387(6)
C74 C124 1.397(6)
C84 C94 1.381(6)
C84 H84A 0.9500
C94 C104 1.375(6)
C94 H94A 0.9500
C104 C114 1.378(6)
C104 H10C 0.9500
C114 C124 1.369(6)
C114 H11J 0.9500
C124 H12G 0.9500
C134 C144 1.382(6)
C134 C184 1.395(6)
C144 C154 1.378(6)
C144 H14B 0.9500
C154 C164 1.376(6)
C154 H15B 0.9500
C164 C174 1.382(7)
C164 H16A 0.9500
C174 C184 1.391(6)
C174 H17A 0.9500
C184 H18A 0.9500
C194 C244 1.393(6)
C194 C204 1.400(6)
C204 C214 1.381(6)
C204 H20A 0.9500
C214 C224 1.374(6)
C214 H21A 0.9500
C224 C234 1.373(6)
C224 H22A 0.9500
C234 C244 1.377(6)
C234 H23A 0.9500
C244 H24B 0.9500
N15 C55 1.334(6)
N15 C15 1.335(5)
C15 C25 1.381(6)
C15 H15A 0.9500
C25 C35 1.393(7)
C25 H25A 0.9500
C35 C45 1.365(7)
C35 H35A 0.9500
C45 C55 1.382(7)
C45 H45A 0.9500
C55 H55A 0.9500

loop_
_geom_torsion_atom_site_label_1
_geom_torsion_atom_site_label_2
_geom_torsion_atom_site_label_3
_geom_torsion_atom_site_label_4
_geom_torsion
C12 N11 C21 C31 -168.7(4)
Fe1 N11 C21 C31 4.7(6)
C12 N11 C21 C11 8.8(6)
Fe1 N11 C21 C11 -177.8(3)
N11 C21 C31 C41 10.4(7)
C11 C21 C31 C41 -167.1(4)
C13 N21 C41 C31 171.1(4)
Fe1 N21 C41 C31 -10.7(6)
C13 N21 C41 C51 -6.5(6)
Fe1 N21 C41 C51 171.7(3)
C21 C31 C41 N21 -6.9(7)
C21 C31 C41 C51 170.7(4)
C21 N11 C12 C62 86.3(5)
Fe1 N11 C12 C62 -87.4(4)
C21 N11 C12 C22 -98.4(5)
Fe1 N11 C12 C22 87.8(4)
C62 C12 C22 C32 0.6(6)
N11 C12 C22 C32 -174.5(4)
C62 C12 C22 C72 -177.9(4)
N11 C12 C22 C72 7.0(6)
C12 C22 C32 C42 -0.6(7)
C72 C22 C32 C42 178.0(4)
C22 C32 C42 C52 0.1(7)
C32 C42 C52 C62 0.4(7)
C42 C52 C62 C12 -0.3(7)
C42 C52 C62 C102 178.7(4)
C22 C12 C62 C52 -0.2(7)
N11 C12 C62 C52 175.1(4)
C22 C12 C62 C102 -179.2(4)
N11 C12 C62 C102 -3.9(6)
C32 C22 C72 C82 62.7(5)
C12 C22 C72 C82 -118.8(5)
C32 C22 C72 C92 -60.0(5)
C12 C22 C72 C92 118.5(5)
C52 C62 C102 C122 52.9(6)
C12 C62 C102 C122 -128.1(4)
C52 C62 C102 C112 -70.6(5)
C12 C62 C102 C112 108.4(5)
C41 N21 C13 C63 86.2(5)
Fe1 N21 C13 C63 -92.0(4)
C41 N21 C13 C23 -98.1(5)
Fe1 N21 C13 C23 83.6(4)
C63 C13 C23 C33 -2.0(7)
N21 C13 C23 C33 -177.6(4)
C63 C13 C23 C73 178.3(4)
N21 C13 C23 C73 2.7(6)
C13 C23 C33 C43 0.8(7)
C73 C23 C33 C43 -179.5(4)
C23 C33 C43 C53 0.9(7)
C33 C43 C53 C63 -1.5(7)
C43 C53 C63 C13 0.3(7)
C43 C53 C63 C103 177.3(4)
C23 C13 C63 C53 1.5(7)
N21 C13 C63 C53 177.1(4)
C23 C13 C63 C103 -175.4(4)
N21 C13 C63 C103 0.2(7)
C33 C23 C73 C93 -80.9(5)
C13 C23 C73 C93 98.8(5)
C33 C23 C73 C83 41.8(6)
C13 C23 C73 C83 -138.5(4)
C53 C63 C103 C123 55.0(6)
C13 C63 C103 C123 -128.1(5)
C53 C63 C103 C113 -67.5(5)
C13 C63 C103 C113 109.5(5)
C54 N14 C14 C24 6.0(6)
Fe1 N14 C14 C24 -177.1(3)
N14 C14 C24 C34 2.7(7)
C14 C24 C34 C44 -11.4(6)
C14 C24 C34 C64 -138.8(4)
C24 C34 C44 C54 12.8(6)
C64 C34 C44 C54 141.2(4)
C34 C44 C54 N14 -5.7(7)
C14 N14 C54 C44 -4.5(6)
Fe1 N14 C54 C44 178.5(3)
C24 C34 C64 C74 70.5(4)
C44 C34 C64 C74 -54.0(5)
C24 C34 C64 C194 -167.4(4)
C44 C34 C64 C194 68.1(5)
C24 C34 C64 C134 -51.6(5)
C44 C34 C64 C134 -176.1(3)
C194 C64 C74 C84 -17.0(6)
C134 C64 C74 C84 -135.2(4)
C34 C64 C74 C84 104.7(4)
C194 C64 C74 C124 166.3(4)
C134 C64 C74 C124 48.1(5)
C34 C64 C74 C124 -72.0(5)
C124 C74 C84 C94 -0.2(6)
C64 C74 C84 C94 -177.0(4)
C74 C84 C94 C104 -0.2(7)
C84 C94 C104 C114 0.0(7)
C94 C104 C114 C124 0.6(7)
C104 C114 C124 C74 -1.1(7)
C84 C74 C124 C114 0.8(6)
C64 C74 C124 C114 177.7(4)
C74 C64 C134 C144 -160.5(4)
C194 C64 C134 C144 78.1(5)
C34 C64 C134 C144 -40.8(5)
C74 C64 C134 C184 22.0(6)
C194 C64 C134 C184 -99.4(5)
C34 C64 C134 C184 141.7(4)
C184 C134 C144 C154 -1.8(7)
C64 C134 C144 C154 -179.5(4)
C134 C144 C154 C164 -0.6(7)
C144 C154 C164 C174 2.3(7)
C154 C164 C174 C184 -1.6(7)
C164 C174 C184 C134 -0.9(7)
C144 C134 C184 C174 2.5(7)
C64 C134 C184 C174 -179.9(4)
C74 C64 C194 C244 122.5(4)
C134 C64 C194 C244 -115.6(5)
C34 C64 C194 C244 2.2(6)
C74 C64 C194 C204 -58.4(5)
C134 C64 C194 C204 63.5(5)
C34 C64 C194 C204 -178.7(4)
C244 C194 C204 C214 -2.2(6)
C64 C194 C204 C214 178.6(4)
C194 C204 C214 C224 1.4(7)
C204 C214 C224 C234 0.2(7)
C214 C224 C234 C244 -1.0(7)
C224 C234 C244 C194 0.2(7)
C204 C194 C244 C234 1.4(7)
C64 C194 C244 C234 -179.5(4)
C55 N15 C15 C25 0.8(6)
Fe1 N15 C15 C25 176.9(3)
N15 C15 C25 C35 -1.2(7)
C15 C25 C35 C45 0.9(7)
C25 C35 C45 C55 -0.3(7)
C15 N15 C55 C45 -0.1(7)
Fe1 N15 C55 C45 -176.1(3)
C35 C45 C55 N15 -0.1(7)
